data_7021673
loop_
_publ_author_name
'Lorber, Christian'
'Vendier, Laure'

_publ_section_title
;
 Novel aspects of the transamination reaction between Ti(NMe2)4 and
 primary amines.
;
_journal_issue 34
_journal_name_full 'Dalton transactions (Cambridge, England : 2003)'
_journal_page_first 12203
_journal_page_last 12219
_journal_paper_doi 10.1039/c3dt50840d
_journal_volume 42
_journal_year 2013
_chemical_compound_source 'synthesis as described'
_chemical_formula_moiety 'C48 H76 N4 Ti'
_chemical_formula_sum 'C48 H76 N4 Ti'
_chemical_formula_weight 757.03
_chemical_name_systematic
;
 ?
;
_space_group_IT_number 15
_symmetry_cell_setting monoclinic
_symmetry_Int_Tables_number 15
_symmetry_space_group_name_Hall '-C 2yc'
_symmetry_space_group_name_H-M 'C 1 2/c 1'
_atom_sites_solution_hydrogens geom
_atom_sites_solution_primary direct
_atom_sites_solution_secondary difmap
_cell_angle_alpha 90
_cell_angle_beta 91.513(3)
_cell_angle_gamma 90
_cell_formula_units_Z 4
_cell_length_a 19.1831(6)
_cell_length_b 13.1110(4)
_cell_length_c 18.5082(6)
_cell_measurement_reflns_used 5290
_cell_measurement_temperature 180(2)
_cell_measurement_theta_max 29.1994
_cell_measurement_theta_min 3.2903
_cell_measurement_wavelength 0.71073
_cell_volume 4653.4(3)
_computing_cell_refinement
;
 ?
;
_computing_data_collection
;
 ?
;
_computing_data_reduction
;
 ?
;
_computing_molecular_graphics 'Ortep-3 for Windows (Farrugia, 1997)'
_computing_publication_material 'WinGX publication routines (Farrugia, 1999)'
_computing_structure_refinement 'SHELXL-97 (Sheldrick, 2008)'
_computing_structure_solution 'SIR92 (Giacovazzo et al, 1993)'
_diffrn_ambient_temperature 180(2)
_diffrn_detector_area_resol_mean 16.1978
_diffrn_measured_fraction_theta_full 0.998
_diffrn_measured_fraction_theta_max 0.998
_diffrn_measurement_device_type 'Xcalibur, Eos, Gemini ultra'
_diffrn_measurement_method '\w scans'
_diffrn_orient_matrix_UB_11 0.0085583
_diffrn_orient_matrix_UB_12 0.0097815
_diffrn_orient_matrix_UB_13 0.0368599
_diffrn_orient_matrix_UB_21 0.0308949
_diffrn_orient_matrix_UB_22 0.0252735
_diffrn_orient_matrix_UB_23 -0.0102957
_diffrn_orient_matrix_UB_31 -0.0184474
_diffrn_orient_matrix_UB_32 0.0468337
_diffrn_orient_matrix_UB_33 -0.0021467
_diffrn_radiation_monochromator graphite
_diffrn_radiation_probe x-ray
_diffrn_radiation_type MoK\a
_diffrn_radiation_wavelength 0.71073
_diffrn_reflns_av_R_equivalents 0.0532
_diffrn_reflns_av_unetI/netI 0.0818
_diffrn_reflns_limit_h_max 23
_diffrn_reflns_limit_h_min -23
_diffrn_reflns_limit_k_max 14
_diffrn_reflns_limit_k_min -16
_diffrn_reflns_limit_l_max 23
_diffrn_reflns_limit_l_min -23
_diffrn_reflns_number 19596
_diffrn_reflns_theta_full 26.37
_diffrn_reflns_theta_max 26.37
_diffrn_reflns_theta_min 3.3
_exptl_absorpt_coefficient_mu 0.218
_exptl_absorpt_correction_T_max 0.978
_exptl_absorpt_correction_T_min 0.922
_exptl_absorpt_correction_type multi-scan
_exptl_absorpt_process_details
;
        [c.f. r.h. blessing, acta cryst. (1995), a51, 33-38]
;
_exptl_crystal_colour orange
_exptl_crystal_density_diffrn 1.081
_exptl_crystal_density_method 'not measured'
_exptl_crystal_description plate
_exptl_crystal_F_000 1656
_exptl_crystal_size_max 0.22
_exptl_crystal_size_mid 0.14
_exptl_crystal_size_min 0.04
_refine_diff_density_max 0.322
_refine_diff_density_min -0.546
_refine_diff_density_rms 0.045
_refine_ls_extinction_method none
_refine_ls_goodness_of_fit_ref 0.917
_refine_ls_hydrogen_treatment constr
_refine_ls_matrix_type full
_refine_ls_number_parameters 248
_refine_ls_number_reflns 4756
_refine_ls_number_restraints 0
_refine_ls_restrained_S_all 0.917
_refine_ls_R_factor_all 0.0874
_refine_ls_R_factor_gt 0.0497
_refine_ls_shift/su_max 0
_refine_ls_shift/su_mean 0
_refine_ls_structure_factor_coef Fsqd
_refine_ls_weighting_details 'calc w=1/[\s^2^(Fo^2^)+(0.0676P)^2^+0.0000P] where P=(Fo^2^+2Fc^2^)/3'
_refine_ls_weighting_scheme calc
_refine_ls_wR_factor_gt 0.117
_refine_ls_wR_factor_ref 0.1243
_reflns_number_gt 2943
_reflns_number_total 4756
_reflns_threshold_expression >2\s(I)
_cod_data_source_file c3dt50840d.txt
_cod_data_source_block 12
_cod_database_code 7021673

loop_
_symmetry_equiv_pos_as_xyz
'x, y, z'
'-x, y, -z+1/2'
'x+1/2, y+1/2, z'
'-x+1/2, y+1/2, -z+1/2'
'-x, -y, -z'
'x, -y, z-1/2'
'-x+1/2, -y+1/2, -z'
'x+1/2, -y+1/2, z-1/2'

loop_
_atom_site_label
_atom_site_type_symbol
_atom_site_fract_x
_atom_site_fract_y
_atom_site_fract_z
_atom_site_U_iso_or_equiv
_atom_site_adp_type
_atom_site_occupancy
_atom_site_symmetry_multiplicity
_atom_site_calc_flag
_atom_site_refinement_flags
C1 C 1.09866(11) 0.27360(16) 0.64463(11) 0.0318(5) Uani 1 1 d .
C2 C 1.09163(12) 0.37227(16) 0.61482(12) 0.0365(6) Uani 1 1 d .
C3 C 1.11720(13) 0.3887(2) 0.54601(14) 0.0480(7) Uani 1 1 d .
H3 H 1.1119 0.454 0.5243 0.058 Uiso 1 1 calc R
C4 C 1.15001(14) 0.3122(2) 0.50881(13) 0.0564(8) Uani 1 1 d .
H4 H 1.1677 0.3251 0.4622 0.068 Uiso 1 1 calc R
C5 C 1.15704(14) 0.2174(2) 0.53927(15) 0.0537(7) Uani 1 1 d .
H5 H 1.1799 0.1653 0.5133 0.064 Uiso 1 1 calc R
C6 C 1.13167(12) 0.19550(18) 0.60699(13) 0.0416(6) Uani 1 1 d .
C7 C 1.05762(14) 0.45654(17) 0.65713(14) 0.0467(7) Uani 1 1 d .
H7 H 1.0178 0.4255 0.6832 0.056 Uiso 1 1 calc R
C8 C 1.02786(18) 0.5437(2) 0.61054(18) 0.0789(10) Uani 1 1 d .
H8A H 1.0662 0.5821 0.5895 0.118 Uiso 1 1 calc R
H8B H 1.0004 0.5893 0.6406 0.118 Uiso 1 1 calc R
H8C H 0.998 0.5155 0.5717 0.118 Uiso 1 1 calc R
C9 C 1.10820(16) 0.5011(2) 0.71468(15) 0.0626(8) Uani 1 1 d .
H9A H 1.1258 0.4462 0.7461 0.094 Uiso 1 1 calc R
H9B H 1.0837 0.5515 0.7437 0.094 Uiso 1 1 calc R
H9C H 1.1473 0.534 0.6909 0.094 Uiso 1 1 calc R
C10 C 1.14200(13) 0.08961(17) 0.63903(15) 0.0478(7) Uani 1 1 d .
H10 H 1.1126 0.0853 0.6828 0.057 Uiso 1 1 calc R
C11 C 1.1171(2) 0.0055(2) 0.58683(19) 0.0964(13) Uani 1 1 d .
H11A H 1.0689 0.0193 0.5708 0.145 Uiso 1 1 calc R
H11B H 1.1193 -0.0606 0.6115 0.145 Uiso 1 1 calc R
H11C H 1.1471 0.0041 0.5448 0.145 Uiso 1 1 calc R
C12 C 1.21758(17) 0.0743(3) 0.6643(3) 0.1082(16) Uani 1 1 d .
H12A H 1.248 0.0778 0.6226 0.162 Uiso 1 1 calc R
H12B H 1.2226 0.0074 0.6874 0.162 Uiso 1 1 calc R
H12C H 1.2308 0.1278 0.699 0.162 Uiso 1 1 calc R
C13 C 0.89352(11) 0.06551(16) 0.64474(11) 0.0323(5) Uani 1 1 d .
C14 C 0.86420(12) 0.14752(17) 0.60590(12) 0.0367(5) Uani 1 1 d .
C15 C 0.79814(14) 0.1356(2) 0.57503(15) 0.0535(7) Uani 1 1 d .
H15 H 0.777 0.191 0.5496 0.064 Uiso 1 1 calc R
C16 C 0.76251(14) 0.0449(2) 0.58046(16) 0.0600(8) Uani 1 1 d .
H16 H 0.7178 0.0377 0.5578 0.072 Uiso 1 1 calc R
C17 C 0.79143(14) -0.0348(2) 0.61838(14) 0.0508(7) Uani 1 1 d .
H17 H 0.7661 -0.0967 0.6222 0.061 Uiso 1 1 calc R
C18 C 0.85726(13) -0.02704(17) 0.65160(13) 0.0398(6) Uani 1 1 d .
C19 C 0.90443(13) 0.24503(17) 0.59267(13) 0.0447(6) Uani 1 1 d .
H19 H 0.9407 0.2509 0.6323 0.054 Uiso 1 1 calc R
C20 C 0.94275(18) 0.2361(2) 0.52176(15) 0.0730(10) Uani 1 1 d .
H20A H 0.9719 0.1747 0.5228 0.109 Uiso 1 1 calc R
H20B H 0.9722 0.2963 0.5155 0.109 Uiso 1 1 calc R
H20C H 0.9087 0.2315 0.4814 0.109 Uiso 1 1 calc R
C21 C 0.85966(18) 0.3406(2) 0.5954(2) 0.0857(12) Uani 1 1 d .
H21A H 0.8287 0.3433 0.5525 0.129 Uiso 1 1 calc R
H21B H 0.8898 0.401 0.5965 0.129 Uiso 1 1 calc R
H21C H 0.8317 0.3392 0.6389 0.129 Uiso 1 1 calc R
C22 C 0.88978(15) -0.11447(18) 0.69467(15) 0.0536(7) Uani 1 1 d .
H22 H 0.9145 -0.0838 0.7377 0.064 Uiso 1 1 calc R
C23 C 0.94470(17) -0.1707(2) 0.65100(18) 0.0734(10) Uani 1 1 d .
H23A H 0.9217 -0.2071 0.6107 0.11 Uiso 1 1 calc R
H23B H 0.9696 -0.2196 0.6823 0.11 Uiso 1 1 calc R
H23C H 0.9779 -0.1213 0.632 0.11 Uiso 1 1 calc R
C24 C 0.8360(2) -0.1900(2) 0.7233(2) 0.0913(12) Uani 1 1 d .
H24A H 0.7993 -0.1524 0.7478 0.137 Uiso 1 1 calc R
H24B H 0.859 -0.2371 0.7574 0.137 Uiso 1 1 calc R
H24C H 0.8153 -0.2286 0.6828 0.137 Uiso 1 1 calc R
N1 N 1.06943(9) 0.25292(13) 0.71241(9) 0.0312(4) Uani 1 1 d .
H1A H 1.0553 0.3164 0.7274 0.037 Uiso 1 1 calc R
H1B H 1.108 0.2379 0.741 0.037 Uiso 1 1 calc R
N2 N 0.95972(9) 0.07784(12) 0.67872(10) 0.0331(4) Uani 1 1 d .
H2A H 0.9888 0.0855 0.6404 0.04 Uiso 1 1 calc R
H2B H 0.9693 0.0138 0.6968 0.04 Uiso 1 1 calc R
Ti1 Ti 1 0.16549(4) 0.75 0.02499(17) Uani 1 2 d S

loop_
_atom_site_aniso_label
_atom_site_aniso_U_11
_atom_site_aniso_U_22
_atom_site_aniso_U_33
_atom_site_aniso_U_23
_atom_site_aniso_U_13
_atom_site_aniso_U_12
C1 0.0303(13) 0.0347(13) 0.0302(12) -0.0021(10) -0.0020(10) -0.0133(10)
C2 0.0340(13) 0.0411(13) 0.0340(12) 0.0020(11) -0.0047(10) -0.0170(11)
C3 0.0461(16) 0.0561(16) 0.0414(15) 0.0104(13) -0.0070(12) -0.0275(13)
C4 0.0554(18) 0.084(2) 0.0305(13) -0.0034(14) 0.0074(13) -0.0313(15)
C5 0.0483(17) 0.0645(18) 0.0489(16) -0.0185(14) 0.0152(13) -0.0198(14)
C6 0.0335(13) 0.0501(15) 0.0414(14) -0.0116(11) 0.0057(11) -0.0158(11)
C7 0.0540(17) 0.0341(13) 0.0520(16) 0.0058(11) 0.0012(13) -0.0073(12)
C8 0.097(3) 0.0527(18) 0.087(2) 0.0235(17) 0.000(2) 0.0084(17)
C9 0.083(2) 0.0464(15) 0.0588(18) -0.0124(14) 0.0078(16) -0.0232(15)
C10 0.0415(16) 0.0382(14) 0.0646(18) -0.0124(12) 0.0153(13) -0.0070(12)
C11 0.148(4) 0.0546(18) 0.088(3) -0.0328(18) 0.039(3) -0.028(2)
C12 0.050(2) 0.072(2) 0.203(5) 0.053(3) 0.007(3) 0.0011(17)
C13 0.0308(13) 0.0367(13) 0.0292(12) -0.0080(10) -0.0012(10) -0.0075(10)
C14 0.0340(13) 0.0439(14) 0.0317(12) -0.0016(10) -0.0067(10) -0.0084(11)
C15 0.0441(16) 0.0591(17) 0.0563(17) 0.0066(13) -0.0190(14) -0.0076(13)
C16 0.0361(16) 0.076(2) 0.067(2) 0.0067(16) -0.0164(14) -0.0155(15)
C17 0.0449(16) 0.0538(16) 0.0539(16) -0.0075(13) 0.0039(13) -0.0236(13)
C18 0.0435(15) 0.0383(14) 0.0375(13) -0.0079(10) 0.0021(11) -0.0101(11)
C19 0.0537(16) 0.0402(14) 0.0391(14) 0.0068(11) -0.0188(12) -0.0102(12)
C20 0.097(3) 0.077(2) 0.0452(17) 0.0104(15) -0.0043(17) -0.0477(18)
C21 0.090(3) 0.0453(17) 0.119(3) 0.0034(18) -0.048(2) -0.0005(17)
C22 0.071(2) 0.0330(14) 0.0566(17) -0.0035(12) -0.0086(15) -0.0106(13)
C23 0.083(2) 0.0451(16) 0.091(2) -0.0228(16) -0.0201(19) 0.0054(16)
C24 0.122(3) 0.0539(19) 0.097(3) 0.0184(18) -0.006(2) -0.0347(19)
N1 0.0323(10) 0.0289(9) 0.0320(10) -0.0012(8) -0.0045(8) 0.0000(8)
N2 0.0343(11) 0.0312(10) 0.0338(10) 0.0002(8) -0.0016(8) -0.0026(8)
Ti1 0.0277(3) 0.0222(3) 0.0249(3) 0 -0.0035(2) 0

loop_
_atom_type_symbol
_atom_type_description
_atom_type_scat_dispersion_real
_atom_type_scat_dispersion_imag
_atom_type_scat_source
C C 0.0033 0.0016 'International Tables Vol C Tables 4.2.6.8 and 6.1.1.4'
H H 0 0 'International Tables Vol C Tables 4.2.6.8 and 6.1.1.4'
N N 0.0061 0.0033 'International Tables Vol C Tables 4.2.6.8 and 6.1.1.4'
Ti Ti 0.2776 0.4457 'International Tables Vol C Tables 4.2.6.8 and 6.1.1.4'

loop_
_geom_angle_atom_site_label_1
_geom_angle_atom_site_label_2
_geom_angle_atom_site_label_3
_geom_angle
_geom_angle_site_symmetry_1
_geom_angle_site_symmetry_3
C6 C1 C2 121.1(2) . .
C6 C1 N1 119.79(19) . .
C2 C1 N1 119.1(2) . .
C3 C2 C1 117.8(2) . .
C3 C2 C7 121.8(2) . .
C1 C2 C7 120.4(2) . .
C4 C3 C2 121.4(2) . .
C4 C3 H3 119.3 . .
C2 C3 H3 119.3 . .
C5 C4 C3 119.7(2) . .
C5 C4 H4 120.1 . .
C3 C4 H4 120.1 . .
C4 C5 C6 121.8(3) . .
C4 C5 H5 119.1 . .
C6 C5 H5 119.1 . .
C5 C6 C1 118.2(2) . .
C5 C6 C10 119.8(2) . .
C1 C6 C10 122.0(2) . .
C2 C7 C8 114.4(2) . .
C2 C7 C9 111.3(2) . .
C8 C7 C9 109.0(2) . .
C2 C7 H7 107.3 . .
C8 C7 H7 107.3 . .
C9 C7 H7 107.3 . .
C7 C8 H8A 109.5 . .
C7 C8 H8B 109.5 . .
H8A C8 H8B 109.5 . .
C7 C8 H8C 109.5 . .
H8A C8 H8C 109.5 . .
H8B C8 H8C 109.5 . .
C7 C9 H9A 109.5 . .
C7 C9 H9B 109.5 . .
H9A C9 H9B 109.5 . .
C7 C9 H9C 109.5 . .
H9A C9 H9C 109.5 . .
H9B C9 H9C 109.5 . .
C6 C10 C12 110.7(2) . .
C6 C10 C11 112.0(2) . .
C12 C10 C11 112.1(3) . .
C6 C10 H10 107.2 . .
C12 C10 H10 107.2 . .
C11 C10 H10 107.2 . .
C10 C11 H11A 109.5 . .
C10 C11 H11B 109.5 . .
H11A C11 H11B 109.5 . .
C10 C11 H11C 109.5 . .
H11A C11 H11C 109.5 . .
H11B C11 H11C 109.5 . .
C10 C12 H12A 109.5 . .
C10 C12 H12B 109.5 . .
H12A C12 H12B 109.5 . .
C10 C12 H12C 109.5 . .
H12A C12 H12C 109.5 . .
H12B C12 H12C 109.5 . .
C14 C13 C18 121.0(2) . .
C14 C13 N2 118.97(18) . .
C18 C13 N2 120.0(2) . .
C15 C14 C13 118.3(2) . .
C15 C14 C19 119.5(2) . .
C13 C14 C19 122.0(2) . .
C16 C15 C14 121.2(2) . .
C16 C15 H15 119.4 . .
C14 C15 H15 119.4 . .
C17 C16 C15 120.1(2) . .
C17 C16 H16 119.9 . .
C15 C16 H16 119.9 . .
C16 C17 C18 121.4(2) . .
C16 C17 H17 119.3 . .
C18 C17 H17 119.3 . .
C17 C18 C13 117.9(2) . .
C17 C18 C22 122.1(2) . .
C13 C18 C22 120.1(2) . .
C14 C19 C21 113.5(2) . .
C14 C19 C20 109.5(2) . .
C21 C19 C20 112.1(2) . .
C14 C19 H19 107.1 . .
C21 C19 H19 107.1 . .
C20 C19 H19 107.1 . .
C19 C20 H20A 109.5 . .
C19 C20 H20B 109.5 . .
H20A C20 H20B 109.5 . .
C19 C20 H20C 109.5 . .
H20A C20 H20C 109.5 . .
H20B C20 H20C 109.5 . .
C19 C21 H21A 109.5 . .
C19 C21 H21B 109.5 . .
H21A C21 H21B 109.5 . .
C19 C21 H21C 109.5 . .
H21A C21 H21C 109.5 . .
H21B C21 H21C 109.5 . .
C18 C22 C23 111.3(2) . .
C18 C22 C24 113.4(3) . .
C23 C22 C24 110.5(2) . .
C18 C22 H22 107.1 . .
C23 C22 H22 107.1 . .
C24 C22 H22 107.1 . .
C22 C23 H23A 109.5 . .
C22 C23 H23B 109.5 . .
H23A C23 H23B 109.5 . .
C22 C23 H23C 109.5 . .
H23A C23 H23C 109.5 . .
H23B C23 H23C 109.5 . .
C22 C24 H24A 109.5 . .
C22 C24 H24B 109.5 . .
H24A C24 H24B 109.5 . .
C22 C24 H24C 109.5 . .
H24A C24 H24C 109.5 . .
H24B C24 H24C 109.5 . .
C1 N1 Ti1 137.54(14) . .
C1 N1 H1A 102.7 . .
Ti1 N1 H1A 102.7 . .
C1 N1 H1B 102.7 . .
Ti1 N1 H1B 102.7 . .
H1A N1 H1B 105 . .
C13 N2 Ti1 136.37(14) . .
C13 N2 H2A 103.1 . .
Ti1 N2 H2A 103.1 . .
C13 N2 H2B 103.1 . .
Ti1 N2 H2B 103.1 . .
H2A N2 H2B 105.1 . .
N2 Ti1 N2 105.49(11) . 2_756
N2 Ti1 N1 112.74(8) . .
N2 Ti1 N1 110.04(8) 2_756 .
N2 Ti1 N1 110.04(8) . 2_756
N2 Ti1 N1 112.74(8) 2_756 2_756
N1 Ti1 N1 105.92(11) . 2_756

loop_
_geom_bond_atom_site_label_1
_geom_bond_atom_site_label_2
_geom_bond_distance
_geom_bond_site_symmetry_2
C1 C6 1.399(3) .
C1 C2 1.412(3) .
C1 N1 1.414(3) .
C2 C3 1.394(3) .
C2 C7 1.512(3) .
C3 C4 1.378(4) .
C3 H3 0.95 .
C4 C5 1.370(4) .
C4 H4 0.95 .
C5 C6 1.386(3) .
C5 H5 0.95 .
C6 C10 1.521(3) .
C7 C8 1.533(3) .
C7 C9 1.537(4) .
C7 H7 1 .
C8 H8A 0.98 .
C8 H8B 0.98 .
C8 H8C 0.98 .
C9 H9A 0.98 .
C9 H9B 0.98 .
C9 H9C 0.98 .
C10 C12 1.525(4) .
C10 C11 1.534(4) .
C10 H10 1 .
C11 H11A 0.98 .
C11 H11B 0.98 .
C11 H11C 0.98 .
C12 H12A 0.98 .
C12 H12B 0.98 .
C12 H12C 0.98 .
C13 C14 1.403(3) .
C13 C18 1.406(3) .
C13 N2 1.412(3) .
C14 C15 1.385(3) .
C14 C19 1.517(3) .
C15 C16 1.376(4) .
C15 H15 0.95 .
C16 C17 1.368(4) .
C16 H16 0.95 .
C17 C18 1.394(3) .
C17 H17 0.95 .
C18 C22 1.521(3) .
C19 C21 1.521(4) .
C19 C20 1.526(4) .
C19 H19 1 .
C20 H20A 0.98 .
C20 H20B 0.98 .
C20 H20C 0.98 .
C21 H21A 0.98 .
C21 H21B 0.98 .
C21 H21C 0.98 .
C22 C23 1.533(4) .
C22 C24 1.534(4) .
C22 H22 1 .
C23 H23A 0.98 .
C23 H23B 0.98 .
C23 H23C 0.98 .
C24 H24A 0.98 .
C24 H24B 0.98 .
C24 H24C 0.98 .
N1 Ti1 1.9028(17) .
N1 H1A 0.92 .
N1 H1B 0.92 .
N2 Ti1 1.8984(17) .
N2 H2A 0.92 .
N2 H2B 0.92 .
Ti1 N2 1.8984(17) 2_756
Ti1 N1 1.9028(17) 2_756
